data_1100294
loop_
_publ_author_name
'Hollstein, Werner'
'Harms, Klaus'
'Marsch, Michael'
'Boche, Gernot'

_publ_section_title
;
 X-Ray Structure Analysis of the Li~2~-Compound of Bis(trimethylsilyl)metnyl
 Phenyl Sulfone; Structural Units of an \a-Sulfonyl- and a
 Complex-Stabilizedortho-Sulfonyl-"Carbanion"
;
_journal_coden_ASTM ACIEAY
_journal_issue 12
_journal_name_full
;
 Angewandte Chemie, International Edition in English
;
_journal_page_first 1287
_journal_page_last 1288
_journal_paper_doi 10.1002/anie.198712871
_journal_volume 26
_journal_year 1987
_chemical_formula_sum 'C42 H84 Li4 O8 S2 Si4'
_space_group_IT_number 14
_symmetry_cell_setting monoclinic
_symmetry_space_group_name_Hall '-P 2ybc'
_symmetry_space_group_name_H-M 'P 1 21/c 1'
_cell_angle_alpha 90
_cell_angle_beta 112.66(3)
_cell_angle_gamma 90
_cell_formula_units_Z 2
_cell_length_a 11.195(3)
_cell_length_b 21.374(5)
_cell_length_c 12.619(3)
_cod_original_sg_symbol_H-M 'P 21/c'
_cod_database_code 1100294

loop_
_symmetry_equiv_pos_site_id
_symmetry_equiv_pos_as_xyz
1 x,y,z
2 -x,1/2+y,1/2-z
3 -x,-y,-z
4 x,-1/2-y,-1/2+z

loop_
_atom_site_label
_atom_site_type_symbol
_atom_site_fract_x
_atom_site_fract_y
_atom_site_fract_z
S1 S 0.1314(1) 0.57394(6) 0.1192(1)
Si1 Si 0.3844(1) 0.59384(8) 0.3167(1)
Si2 Si 0.2969(2) 0.67408(8) 0.0829(1)
O1 O 0.1405(3) 0.5046(2) 0.1355(3)
O2 O 0.0523(3) 0.5887(2) -0.0038(3)
O3 O 0.2939(4) 0.3860(2) 0.1006(4)
O4 O 0.0195(5) 0.4153(2) 0.2792(4)
C1 C 0.0231(5) 0.5956(3) 0.1878(4)
C2 C 0.0524(5) 0.6477(3) 0.2592(5)
C3 C -0.0357(5) 0.6648(3) 0.3077(5)
C4 C -0.1478(6) 0.6300(3) 0.2806(5)
C5 C -0.1726(5) 0.5789(3) 0.2079(5)
C6 C -0.0895(5) 0.5585(3) 0.1556(5)
C7 C 0.2713(5) 0.6098(3) 0.1689(4)
C8 C 0.4148(6) 0.6650(3) 0.4100(5)
C9 C 0.3240(6) 0.5324(3) 0.3887(5)
C10 C 0.5481(5) 0.5681(3) 0.3225(5)
C11 C 0.4671(6) 0.7030(3) 0.1495(6)
C12 C 0.2753(7) 0.6508(4) -0.0664(5)
C13 C 0.1896(7) 0.7421(3) 0.0731(7)
C14 C 0.4098(7) 0.4227(4) 0.1423(7)
C15 C 0.3113(9) 0.3249(4) 0.0625(8)
C16 C 0.0693(8) 0.3510(4) 0.2880(8)
C17 C 0.0079(9) 0.4403(5) 0.3790(6)
C18 C 0.1994(9) 0.2872(4) 0.0388(9)
C19 C 0.511(1) 0.3959(8) 0.248(1)
C20 C -0.1225(8) 0.4266(5) 0.3800(7)
C21 C 0.2078(9) 0.3464(5) 0.3404(8)
Li1 Li 0.1407(9) 0.4391(5) 0.0293(8)
Li2 Li -0.0243(9) 0.4653(5) 0.1399(8)
H1 H 0.12950 0.67090 0.27410
H2 H -0.01850 0.69940 0.35840
H3 H -0.20890 0.64150 0.31240
H4 H -0.25040 0.55620 0.19270
H5 H 0.47350 0.65480 0.48530
H6 H 0.45080 0.69700 0.37930
H7 H 0.33550 0.67900 0.41260
H8 H 0.38580 0.52600 0.46440
H9 H 0.24420 0.54550 0.39160
H10 H 0.31120 0.49440 0.34660
H11 H 0.60400 0.56030 0.39990
H12 H 0.53840 0.53090 0.27870
H13 H 0.58380 0.60010 0.29150
H14 H 0.48360 0.71750 0.22490
H15 H 0.47940 0.73610 0.10470
H16 H 0.52480 0.66970 0.15290
H17 H 0.18960 0.63570 -0.10620
H18 H 0.28970 0.68600 -0.10550
H19 H 0.33540 0.61870 -0.06310
H20 H 0.20650 0.75760 0.14800
H21 H 0.10160 0.72940 0.03830
H22 H 0.20600 0.77400 0.02810
H23 H 0.32900 0.32860 -0.00490
H24 H 0.38240 0.30540 0.12120
H25 H 0.04080 0.33340 0.21310
H26 H 0.03440 0.32750 0.33330
H27 H 0.02020 0.48430 0.38070
H28 H 0.07210 0.42190 0.44500
H29 H 0.18120 0.28300 0.10600
H30 H 0.21420 0.24690 0.01400
H31 H 0.12780 0.30630 -0.02010
H32 H -0.13530 0.38260 0.37860
H33 H -0.18720 0.44490 0.31430
H34 H -0.12790 0.44360 0.44750
H35 H 0.23790 0.36320 0.41570
H36 H 0.24430 0.36920 0.29550
H37 H 0.23280 0.30370 0.34380
Li1B* Li -0.1407(9) 0.5609(5) -0.0293(8)
Li2B* Li 0.0243(9) 0.5347(5) -0.1399(8)
O2B* O -0.0523(3) 0.4113(2) 0.0038(3)
C6B* C 0.0895(5) 0.4415(3) -0.1556(5)
O1B* O -0.1405(3) 0.4954(2) -0.1355(3)
O3B* O -0.2939(4) 0.6140(2) -0.1006(4)
O4B* O -0.0195(5) 0.5847(2) -0.2792(4)
S1B* S -0.1314(1) 0.42606(6) -0.1192(1)
C1B* C -0.0231(5) 0.4044(3) -0.1878(4)
C5B* C 0.1726(5) 0.4211(3) -0.2079(5)
C14B* C -0.4098(7) 0.5773(4) -0.1423(7)
C15B* C -0.3113(9) 0.6751(4) -0.0625(8)
C16B* C -0.0693(8) 0.6490(4) -0.2880(8)
C17B* C -0.0079(9) 0.5597(5) -0.3790(6)
C7B* C -0.2713(5) 0.3902(3) -0.1689(4)
C2B* C -0.0524(5) 0.3523(3) -0.2592(5)
C4B* C 0.1478(6) 0.3700(3) -0.2806(5)
H4B* H 0.25040 0.44380 -0.19270
C19B* C -0.511(1) 0.6041(8) -0.248(1)
C18B* C -0.1994(9) 0.7128(4) -0.0388(9)
H23B* H -0.32900 0.67140 0.00490
H24B* H -0.38240 0.69460 -0.12120
C21B* C -0.2078(9) 0.6536(5) -0.3404(8)
H25B* H -0.04080 0.66660 -0.21310
H26B* H -0.03440 0.67250 -0.33330
C20B* C 0.1225(8) 0.5734(5) -0.3800(7)
H27B* H -0.02020 0.51570 -0.38070
H28B* H -0.07210 0.57810 -0.44500
Si1B* Si -0.3844(1) 0.40616(8) -0.3167(1)
Si2B* Si -0.2969(2) 0.32592(8) -0.0829(1)
C3B* C 0.0357(5) 0.3352(3) -0.3077(5)
H1B* H -0.12950 0.32910 -0.27410
H3B* H 0.20890 0.35850 -0.31240
H29B* H -0.18120 0.71700 -0.10600
H30B* H -0.21420 0.75310 -0.01400
H31B* H -0.12780 0.69370 0.02010
H35B* H -0.23790 0.63680 -0.41570
H36B* H -0.24430 0.63080 -0.29550
H37B* H -0.23280 0.69630 -0.34380
H32B* H 0.13530 0.61740 -0.37860
H33B* H 0.18720 0.55510 -0.31430
H34B* H 0.12790 0.55640 -0.44750
C8B* C -0.4148(6) 0.3350(3) -0.4100(5)
C9B* C -0.3240(6) 0.4676(3) -0.3887(5)
C10B* C -0.5481(5) 0.4319(3) -0.3225(5)
C11B* C -0.4671(6) 0.2970(3) -0.1495(6)
C12B* C -0.2753(7) 0.3492(4) 0.0664(5)
C13B* C -0.1896(7) 0.2579(3) -0.0731(7)
H2B* H 0.01850 0.30060 -0.35840
H5B* H -0.47350 0.34520 -0.48530
H6B* H -0.45080 0.30300 -0.37930
H7B* H -0.33550 0.32100 -0.41260
H8B* H -0.38580 0.47400 -0.46440
H9B* H -0.24420 0.45450 -0.39160
H10B* H -0.31120 0.50560 -0.34660
H11B* H -0.60400 0.43970 -0.39990
H12B* H -0.53840 0.46910 -0.27870
H13B* H -0.58380 0.39990 -0.29150
H14B* H -0.48360 0.28250 -0.22490
H15B* H -0.47940 0.26390 -0.10470
H16B* H -0.52480 0.33030 -0.15290
H17B* H -0.18960 0.36430 0.10620
H18B* H -0.28970 0.31400 0.10550
H19B* H -0.33540 0.38130 0.06310
H20B* H -0.20650 0.24240 -0.14800
H21B* H -0.10160 0.27060 -0.03830
H22B* H -0.20600 0.22600 -0.02810

loop_
_atom_type_symbol
_atom_type_radius_bond
C 0.68
H 0.23
Li 1.10
O 0.68
S 1.02
Si 1.20
